data_1512244
loop_
_publ_author_name
'de la Fuente, Alex'
'Martin, Ruben'
'Mena-Barrag\'an, Teresa'
'Verdaguer, Xavier'
'Garc\'ia Fern\'andez, Jos\'e M.'
'Ortiz Mellet, Carmen'
'Riera, Antoni'

_publ_section_title
;
 Stereoselective Synthesis of 2-Acetamido-1,2-dideoxyallonojirimycin
 (DAJNAc), a New Potent Hexosaminidase Inhibitor
;
_journal_issue 14
_journal_name_full 'Organic Letters'
_journal_page_first 3638
_journal_paper_doi 10.1021/ol401517x
_journal_volume 15
_journal_year 2013
_chemical_absolute_configuration ad
_chemical_formula_sum 'C9 H14 N2 O5'
_chemical_formula_weight 230.22
_chemical_name_systematic
; 
 ? 
;
_space_group_IT_number 19
_symmetry_cell_setting orthorhombic
_symmetry_space_group_name_Hall 'P 2ac 2ab'
_symmetry_space_group_name_H-M 'P 21 21 21'
_atom_sites_solution_hydrogens geom
_atom_sites_solution_primary direct
_atom_sites_solution_secondary difmap
_audit_creation_method SHELXL-97
_cell_angle_alpha 90.00
_cell_angle_beta 90.00
_cell_angle_gamma 90.00
_cell_formula_units_Z 4
_cell_length_a 9.0351(5)
_cell_length_b 9.8044(5)
_cell_length_c 11.3371(6)
_cell_measurement_reflns_used 6537
_cell_measurement_temperature 100(2)
_cell_measurement_theta_max 34.46
_cell_measurement_theta_min 2.75
_cell_volume 1004.28(9)
_computing_cell_refinement 'Bruker APEX2 v2011.4-0'
_computing_data_collection 'Bruker APEX2 v2011.4-0'
_computing_data_reduction 'Bruker SAINT V7.60A'
_computing_molecular_graphics 'Bruker SHELXTL'
_computing_publication_material 'Bruker SHELXTL'
_computing_structure_refinement 'SHELXS-97 (Sheldrick, 2008)'
_computing_structure_solution Sir2011
_diffrn_ambient_temperature 100(2)
_diffrn_detector_area_resol_mean 512
_diffrn_detector_type '4K CCD area detector APEX II'
_diffrn_measured_fraction_theta_full 0.988
_diffrn_measured_fraction_theta_max 0.934
_diffrn_measurement_device_type 'Kappa 4-axis goniometer bruker-nonius'
_diffrn_measurement_method
;
 Fullsphere data collection, phi and omega scans
;
_diffrn_measurement_specimen_support 'magnetic support with MicroMount'
_diffrn_radiation_monochromator 'Multilayer Montel 200 mirrors'
_diffrn_radiation_type MoK\a
_diffrn_radiation_wavelength 0.71073
_diffrn_reflns_av_R_equivalents 0.0140
_diffrn_reflns_av_sigmaI/netI 0.0167
_diffrn_reflns_limit_h_max 13
_diffrn_reflns_limit_h_min -14
_diffrn_reflns_limit_k_max 13
_diffrn_reflns_limit_k_min -15
_diffrn_reflns_limit_l_max 16
_diffrn_reflns_limit_l_min -17
_diffrn_reflns_number 7856
_diffrn_reflns_theta_full 30.00
_diffrn_reflns_theta_max 34.46
_diffrn_reflns_theta_min 2.88
_diffrn_source 'Rotating anode X-ray tube'
_diffrn_source_current 70
_diffrn_source_power 50
_diffrn_source_size '3 mm x 0.3 mm fine focus'
_diffrn_source_type 'Bruker-Nonius FR 591'
_exptl_absorpt_coefficient_mu 0.125
_exptl_absorpt_correction_T_max 0.9876
_exptl_absorpt_correction_T_min 0.9754
_exptl_absorpt_correction_type empirical
_exptl_absorpt_process_details
; 
 SADABS Version 2008/1 Bruker-Nonius
 Blessing, Acta Cryst. (1995) A51 33-38
;
_exptl_crystal_colour colourless
_exptl_crystal_density_diffrn 1.523
_exptl_crystal_density_method 'not measured'
_exptl_crystal_description block
_exptl_crystal_F_000 488
_exptl_crystal_size_max 0.20
_exptl_crystal_size_mid 0.10
_exptl_crystal_size_min 0.10
_refine_diff_density_max 0.399
_refine_diff_density_min -0.183
_refine_diff_density_rms 0.049
_refine_ls_abs_structure_details 'Flack H D (1983), Acta Cryst. A39, 876-881'
_refine_ls_abs_structure_Flack 0.0(4)
_refine_ls_extinction_method none
_refine_ls_goodness_of_fit_ref 1.070
_refine_ls_hydrogen_treatment refall
_refine_ls_matrix_type full
_refine_ls_number_parameters 201
_refine_ls_number_reflns 3805
_refine_ls_number_restraints 0
_refine_ls_restrained_S_all 1.070
_refine_ls_R_factor_all 0.0262
_refine_ls_R_factor_gt 0.0257
_refine_ls_shift/su_max 0.001
_refine_ls_shift/su_mean 0.000
_refine_ls_structure_factor_coef Fsqd
_refine_ls_weighting_details 'calc w=1/[\s^2^(Fo^2^)+(0.0460P)^2^+0.0858P] where P=(Fo^2^+2Fc^2^)/3'
_refine_ls_weighting_scheme calc
_refine_ls_wR_factor_gt 0.0684
_refine_ls_wR_factor_ref 0.0689
_reflns_number_gt 3742
_reflns_number_total 3805
_reflns_threshold_expression >2sigma(I)
_cod_data_source_file ol401517x_si_002.cif
_cod_data_source_block afc5282_0m
_cod_depositor_comments
;
The following automatic conversions were performed:

'_symmetry_cell_setting' value 'Orthorhombic' changed to
'orthorhombic' according to
/home/saulius/struct/CIF-dictionaries/cif_core.dic dictionary named
'cif_core.dic' version 2.4.2 from 2011-04-26.

Automatic conversion script
Id: cif_fix_values 1891 2012-01-12 08:04:46Z andrius 
;
_cod_original_sg_symbol_H-M P2(1)2(1)2(1)
_cod_database_code 1512244

loop_
_symmetry_equiv_pos_as_xyz
'x, y, z'
'-x+1/2, -y, z+1/2'
'-x, y+1/2, -z+1/2'
'x+1/2, -y+1/2, -z'

loop_
_atom_site_label
_atom_site_type_symbol
_atom_site_fract_x
_atom_site_fract_y
_atom_site_fract_z
_atom_site_U_iso_or_equiv
_atom_site_adp_type
_atom_site_occupancy
_atom_site_symmetry_multiplicity
_atom_site_calc_flag
C1 C 0.76558(8) 0.78250(7) 1.07900(6) 0.01332(11) Uani 1 1 d
C2 C 0.88938(7) 0.93402(7) 0.96045(6) 0.01162(11) Uani 1 1 d
C3 C 0.77601(8) 0.88766(7) 0.76528(5) 0.01282(11) Uani 1 1 d
C4 C 0.81765(7) 0.75211(7) 0.70562(5) 0.01063(11) Uani 1 1 d
C5 C 0.88405(7) 0.79667(7) 0.49955(6) 0.01086(11) Uani 1 1 d
C6 C 0.84049(8) 0.77614(8) 0.37276(6) 0.01551(12) Uani 1 1 d
C7 C 0.73448(7) 0.63261(7) 0.76233(5) 0.01114(11) Uani 1 1 d
C8 C 0.76644(7) 0.62680(7) 0.89509(5) 0.01071(10) Uani 1 1 d
C9 C 0.71448(7) 0.76017(7) 0.95144(5) 0.01097(10) Uani 1 1 d
N1 N 0.78465(7) 0.87545(6) 0.89268(5) 0.01118(10) Uani 1 1 d
N2 N 0.78380(6) 0.75735(6) 0.57997(5) 0.01160(10) Uani 1 1 d
O1 O 0.88154(6) 0.88523(6) 1.07218(4) 0.01295(9) Uani 1 1 d
O2 O 0.97966(6) 1.02089(6) 0.93243(5) 0.01766(11) Uani 1 1 d
O3 O 1.00678(5) 0.84470(6) 0.52715(5) 0.01367(10) Uani 1 1 d
O4 O 0.76852(7) 0.50624(6) 0.70800(5) 0.01745(11) Uani 1 1 d
O5 O 0.92120(6) 0.61189(6) 0.91535(5) 0.01419(10) Uani 1 1 d
H2N H 0.7020(15) 0.7258(13) 0.5564(11) 0.017(3) Uiso 1 1 d
H61 H 0.8896(17) 0.6908(17) 0.3487(15) 0.036(4) Uiso 1 1 d
H62 H 0.8756(17) 0.8528(15) 0.3285(14) 0.029(3) Uiso 1 1 d
H63 H 0.7443(17) 0.7618(15) 0.3627(13) 0.030(4) Uiso 1 1 d
H31 H 0.6734(15) 0.9103(13) 0.7470(12) 0.020(3) Uiso 1 1 d
H32 H 0.8413(15) 0.9574(13) 0.7412(13) 0.021(3) Uiso 1 1 d
H4 H 0.9223(14) 0.7341(13) 0.7177(10) 0.015(3) Uiso 1 1 d
H7 H 0.6256(12) 0.6450(12) 0.7535(11) 0.010(2) Uiso 1 1 d
H8 H 0.7138(15) 0.5546(13) 0.9296(11) 0.016(3) Uiso 1 1 d
H12 H 0.6847(16) 0.8217(14) 1.1292(13) 0.026(3) Uiso 1 1 d
H11 H 0.8071(14) 0.6997(14) 1.1113(12) 0.021(3) Uiso 1 1 d
H9 H 0.6097(14) 0.7665(13) 0.9452(11) 0.016(3) Uiso 1 1 d
H4O H 0.8491(18) 0.5105(16) 0.6759(14) 0.031(3) Uiso 1 1 d
H5O H 0.9332(18) 0.5265(17) 0.9295(14) 0.035(4) Uiso 1 1 d

loop_
_atom_site_aniso_label
_atom_site_aniso_U_11
_atom_site_aniso_U_22
_atom_site_aniso_U_33
_atom_site_aniso_U_23
_atom_site_aniso_U_13
_atom_site_aniso_U_12
C1 0.0168(3) 0.0135(3) 0.0097(2) 0.0001(2) 0.0011(2) -0.0033(2)
C2 0.0124(2) 0.0107(3) 0.0117(2) -0.0006(2) 0.0006(2) 0.0003(2)
C3 0.0189(3) 0.0099(3) 0.0096(2) 0.00026(19) -0.0012(2) 0.0009(2)
C4 0.0121(2) 0.0106(3) 0.0091(2) -0.00020(19) -0.00054(18) -0.0003(2)
C5 0.0121(2) 0.0097(2) 0.0108(2) -0.00052(19) 0.00068(19) 0.0003(2)
C6 0.0171(3) 0.0200(3) 0.0094(2) -0.0007(2) 0.0006(2) -0.0027(3)
C7 0.0124(2) 0.0100(3) 0.0111(2) -0.00124(18) 0.00037(19) -0.0012(2)
C8 0.0112(2) 0.0099(2) 0.0110(2) 0.00026(18) -0.00004(18) -0.0010(2)
C9 0.0113(2) 0.0111(2) 0.0106(2) 0.00009(19) 0.00101(18) -0.0010(2)
N1 0.0152(2) 0.0092(2) 0.00911(19) 0.00014(16) -0.00035(17) -0.00149(19)
N2 0.01065(19) 0.0148(2) 0.00932(19) -0.00035(17) -0.00058(17) -0.00146(19)
O1 0.01475(19) 0.0132(2) 0.01092(19) 0.00076(16) -0.00154(15) -0.00261(17)
O2 0.0186(2) 0.0157(2) 0.0187(2) 0.00099(18) 0.00110(18) -0.0061(2)
O3 0.01163(19) 0.0137(2) 0.0157(2) -0.00142(17) 0.00035(16) -0.00190(17)
O4 0.0241(3) 0.0106(2) 0.0177(2) -0.00452(17) 0.00458(19) -0.0029(2)
O5 0.01244(19) 0.0123(2) 0.0178(2) 0.00206(18) -0.00226(17) 0.00097(17)

loop_
_atom_type_symbol
_atom_type_description
_atom_type_scat_dispersion_real
_atom_type_scat_dispersion_imag
_atom_type_scat_source
C C 0.0033 0.0016 'International Tables Vol C Tables 4.2.6.8 and 6.1.1.4'
H H 0.0000 0.0000 'International Tables Vol C Tables 4.2.6.8 and 6.1.1.4'
N N 0.0061 0.0033 'International Tables Vol C Tables 4.2.6.8 and 6.1.1.4'
O O 0.0106 0.0060 'International Tables Vol C Tables 4.2.6.8 and 6.1.1.4'

loop_
_geom_angle_atom_site_label_1
_geom_angle_atom_site_label_2
_geom_angle_atom_site_label_3
_geom_angle
O1 C1 C9 105.39(5)
O2 C2 N1 128.16(7)
O2 C2 O1 121.60(6)
N1 C2 O1 110.22(6)
N1 C3 C4 110.68(5)
N2 C4 C7 109.50(5)
N2 C4 C3 110.36(5)
C7 C4 C3 110.86(5)
O3 C5 N2 122.63(6)
O3 C5 C6 121.60(6)
N2 C5 C6 115.75(6)
O4 C7 C8 110.68(5)
O4 C7 C4 112.29(5)
C8 C7 C4 110.34(5)
O5 C8 C9 108.77(5)
O5 C8 C7 110.30(5)
C9 C8 C7 108.68(5)
N1 C9 C8 109.80(5)
N1 C9 C1 100.91(5)
C8 C9 C1 115.06(5)
C2 N1 C3 124.76(6)
C2 N1 C9 112.06(5)
C3 N1 C9 119.70(5)
C5 N2 C4 122.17(6)
C2 O1 C1 109.36(5)

loop_
_geom_bond_atom_site_label_1
_geom_bond_atom_site_label_2
_geom_bond_distance
C1 O1 1.4554(9)
C1 C9 1.5339(9)
C2 O2 1.2213(9)
C2 N1 1.3473(9)
C2 O1 1.3558(8)
C3 N1 1.4515(8)
C3 C4 1.5379(10)
C4 N2 1.4579(8)
C4 C7 1.5332(9)
C5 O3 1.2448(8)
C5 N2 1.3418(8)
C5 C6 1.5038(9)
C7 O4 1.4175(9)
C7 C8 1.5335(9)
C8 O5 1.4245(8)
C8 C9 1.5292(9)
C9 N1 1.4571(9)

loop_
_geom_torsion_atom_site_label_1
_geom_torsion_atom_site_label_2
_geom_torsion_atom_site_label_3
_geom_torsion_atom_site_label_4
_geom_torsion
N1 C3 C4 N2 169.96(5)
N1 C3 C4 C7 48.47(8)
N2 C4 C7 O4 57.01(7)
C3 C4 C7 O4 179.00(5)
N2 C4 C7 C8 -179.00(5)
C3 C4 C7 C8 -57.01(7)
O4 C7 C8 O5 66.13(7)
C4 C7 C8 O5 -58.79(7)
O4 C7 C8 C9 -174.71(5)
C4 C7 C8 C9 60.37(7)
O5 C8 C9 N1 64.55(6)
C7 C8 C9 N1 -55.56(7)
O5 C8 C9 C1 -48.43(7)
C7 C8 C9 C1 -168.54(5)
O1 C1 C9 N1 -12.41(6)
O1 C1 C9 C8 105.69(6)
O2 C2 N1 C3 11.64(12)
O1 C2 N1 C3 -169.87(6)
O2 C2 N1 C9 170.36(7)
O1 C2 N1 C9 -11.15(8)
C4 C3 N1 C2 108.66(7)
C4 C3 N1 C9 -48.56(8)
C8 C9 N1 C2 -107.33(6)
C1 C9 N1 C2 14.53(7)
C8 C9 N1 C3 52.59(8)
C1 C9 N1 C3 174.45(6)
O3 C5 N2 C4 -7.73(10)
C6 C5 N2 C4 170.90(6)
C7 C4 N2 C5 -145.51(6)
C3 C4 N2 C5 92.20(7)
O2 C2 O1 C1 -179.37(7)
N1 C2 O1 C1 2.02(8)
C9 C1 O1 C2 7.07(7)
